data_4312575
loop_
_publ_author_name
'Hong Zhang'
'Liying Duan'
'Yang Lan'
'Enbo Wang'
'Changwen Hu'

_publ_section_title
;
 Synthesis, Crystal Structure, and Photochromism of Novel Two-Dimensional
 Supramolecular Networks Based on Keggin-Type Polyoxoanion and Lanthanide
 Coordination Cations
;
_journal_name_full 'Inorganic Chemistry'
_journal_page_first 8053
_journal_page_last 8058
_journal_paper_doi 10.1021/ic0343962
_journal_volume 42
_journal_year 2003
_chemical_formula_sum 'C30 H68 Ce Ge Mo12 N6 O53'
_chemical_formula_weight 2724.89
_chemical_name_systematic
; 
 ? 
;
_space_group_IT_number 14
_symmetry_cell_setting monoclinic
_symmetry_space_group_name_Hall '-P 2ybc'
_symmetry_space_group_name_H-M 'P 1 21/c 1'
_atom_sites_solution_hydrogens geom
_atom_sites_solution_primary direct
_atom_sites_solution_secondary difmap
_audit_creation_method SHELXL-97
_cell_angle_alpha 90.00
_cell_angle_beta 107.19(3)
_cell_angle_gamma 90.00
_cell_formula_units_Z 4
_cell_length_a 17.313(4)
_cell_length_b 18.316(4)
_cell_length_c 23.039(5)
_cell_measurement_reflns_used 27476
_cell_measurement_temperature 293(2)
_cell_measurement_theta_max 27.36
_cell_measurement_theta_min 1.23
_cell_volume 6979(3)
_computing_cell_refinement 'RAPID AUTO'
_computing_data_collection 'RAPID AUTO'
_computing_data_reduction 'RAPID AUTO'
_computing_molecular_graphics 'Bruker SHELXTL'
_computing_publication_material 'Bruker SHELXTL'
_computing_structure_refinement 'SHELXL-97 (Sheldrick, 1997)'
_computing_structure_solution 'SHELXS-97 (Sheldrick, 1990)'
_diffrn_ambient_temperature 293(2)
_diffrn_detector_area_resol_mean '100x100 microns'
_diffrn_measured_fraction_theta_full 0.951
_diffrn_measured_fraction_theta_max 0.951
_diffrn_measurement_device_type 'Rigaku R-AXIS RAPID IP diffractometer'
_diffrn_measurement_method 'Oscillation scans'
_diffrn_radiation_monochromator graphite
_diffrn_radiation_source 'fine-focus sealed tube'
_diffrn_radiation_type MoK\a
_diffrn_radiation_wavelength 0.71073
_diffrn_reflns_av_R_equivalents 0.0185
_diffrn_reflns_av_sigmaI/netI 0.0276
_diffrn_reflns_limit_h_max 22
_diffrn_reflns_limit_h_min -22
_diffrn_reflns_limit_k_max 23
_diffrn_reflns_limit_k_min -23
_diffrn_reflns_limit_l_max 29
_diffrn_reflns_limit_l_min -29
_diffrn_reflns_number 27476
_diffrn_reflns_theta_full 27.36
_diffrn_reflns_theta_max 27.36
_diffrn_reflns_theta_min 1.23
_diffrn_standards_decay_% none
_diffrn_standards_interval_count none
_diffrn_standards_interval_time none
_diffrn_standards_number none
_exptl_absorpt_coefficient_mu 3.250
_exptl_absorpt_correction_T_max 0.4209
_exptl_absorpt_correction_T_min 0.3502
_exptl_absorpt_correction_type empirical
_exptl_absorpt_process_details 'ABSCOR by T.Higashi    8 March, 1995'
_exptl_crystal_colour green
_exptl_crystal_density_diffrn 2.593
_exptl_crystal_density_method 'not measured'
_exptl_crystal_description block
_exptl_crystal_F_000 5232
_exptl_crystal_size_max 0.329
_exptl_crystal_size_mid 0.292
_exptl_crystal_size_min 0.267
_refine_diff_density_max 3.793
_refine_diff_density_min -1.798
_refine_diff_density_rms 0.441
_refine_ls_extinction_method none
_refine_ls_goodness_of_fit_ref 1.226
_refine_ls_hydrogen_treatment mixed
_refine_ls_matrix_type full
_refine_ls_number_parameters 913
_refine_ls_number_reflns 15049
_refine_ls_number_restraints 0
_refine_ls_restrained_S_all 1.226
_refine_ls_R_factor_all 0.0567
_refine_ls_R_factor_gt 0.0461
_refine_ls_shift/su_max 0.049
_refine_ls_shift/su_mean 0.001
_refine_ls_structure_factor_coef Fsqd
_refine_ls_weighting_details 'calc w=1/[\s^2^(Fo^2^)+(0.0603P)^2^+87.7237P] where P=(Fo^2^+2Fc^2^)/3'
_refine_ls_weighting_scheme calc
_refine_ls_wR_factor_gt 0.1323
_refine_ls_wR_factor_ref 0.1449
_reflns_number_gt 13308
_reflns_number_total 15049
_reflns_threshold_expression >2sigma(I)
_cod_data_source_file ic0343962si20030415_032244.cif
_cod_data_source_block zh1
_cod_original_cell_volume 6979(2)
_cod_database_code 4312575

loop_
_symmetry_equiv_pos_as_xyz
'x, y, z'
'-x, y+1/2, -z+1/2'
'-x, -y, -z'
'x, -y-1/2, z-1/2'

loop_
_atom_site_label
_atom_site_type_symbol
_atom_site_fract_x
_atom_site_fract_y
_atom_site_fract_z
_atom_site_U_iso_or_equiv
_atom_site_adp_type
_atom_site_occupancy
_atom_site_symmetry_multiplicity
_atom_site_calc_flag
_atom_site_refinement_flags
_atom_site_disorder_assembly
_atom_site_disorder_group
Ce Ce 0.21152(3) 0.04270(3) 0.14898(2) 0.02214(11) Uani 1 1 d . . .
Mo1 Mo 0.42477(4) 0.48523(4) 0.32003(3) 0.01623(14) Uani 1 1 d . . .
Mo2 Mo 0.31615(4) 0.46865(4) 0.10967(3) 0.01834(15) Uani 1 1 d . . .
Mo3 Mo 0.22524(4) 0.44723(4) 0.34655(3) 0.01747(14) Uani 1 1 d . . .
Mo4 Mo 0.05498(4) 0.49355(4) 0.23823(3) 0.01883(15) Uani 1 1 d . . .
Mo5 Mo 0.20237(4) 0.74065(4) 0.21514(3) 0.01983(15) Uani 1 1 d . . .
Mo6 Mo 0.15969(4) 0.62060(4) 0.33345(3) 0.01826(15) Uani 1 1 d . . .
Mo7 Mo 0.06586(4) 0.63121(4) 0.12140(3) 0.02041(15) Uani 1 1 d . . .
Mo8 Mo 0.27475(4) 0.36124(4) 0.21479(3) 0.01721(14) Uani 1 1 d . . .
Mo9 Mo 0.43449(4) 0.60996(4) 0.21687(3) 0.01797(14) Uani 1 1 d . . .
Mo10 Mo 0.24466(4) 0.66212(4) 0.09655(3) 0.01977(15) Uani 1 1 d . . .
Mo11 Mo 0.37322(4) 0.65884(4) 0.33630(3) 0.01766(14) Uani 1 1 d . . .
Mo12 Mo 0.12417(4) 0.43699(4) 0.10514(3) 0.01825(15) Uani 1 1 d . . .
Ge Ge 0.24145(5) 0.55144(4) 0.22134(3) 0.01294(16) Uani 1 1 d . . .
OW1 O 0.1466(7) -0.0833(5) 0.1121(5) 0.064(3) Uani 1 1 d . . .
O1 O 0.0625(4) 0.5763(3) 0.3000(3) 0.0227(12) Uani 1 1 d . . .
OW2 O 0.0852(6) 0.0583(6) 0.0604(4) 0.062(3) Uani 1 1 d . . .
O2 O 0.3540(4) 0.6574(3) 0.1615(3) 0.0213(12) Uani 1 1 d . . .
OW3 O 0.3070(5) 0.1173(4) 0.2349(4) 0.050(2) Uani 1 1 d . . .
O3 O 0.4360(3) 0.5797(3) 0.3692(3) 0.0194(11) Uani 1 1 d . . .
OW4 O 0.1870(4) -0.0228(4) 0.2396(4) 0.0354(16) Uani 1 1 d . . .
O4 O 0.0434(4) 0.5811(3) 0.1829(3) 0.0218(12) Uani 1 1 d . . .
O5 O 0.3553(4) 0.4526(4) 0.0519(3) 0.0267(13) Uani 1 1 d . . .
OW5 O 0.0102(10) 0.3581(8) 0.3679(7) 0.109(5) Uani 1 1 d . . .
O6 O 0.3938(4) 0.5206(3) 0.1636(3) 0.0211(12) Uani 1 1 d . . .
OW6 O 0.9351(7) 0.5170(7) 0.5609(5) 0.078(3) Uani 1 1 d . . .
O7 O 0.0795(3) 0.4431(3) 0.1789(3) 0.0206(12) Uani 1 1 d . . .
OW7 O 0.0767(13) -0.1804(14) 0.0210(12) 0.217(14) Uani 1 1 d . . .
O8 O 0.1865(3) 0.5335(3) 0.2715(2) 0.0159(11) Uani 1 1 d . . .
O9 O 0.2999(4) 0.7199(3) 0.2689(3) 0.0210(12) Uani 1 1 d . . .
O10 O 0.1550(4) 0.6879(3) 0.2745(3) 0.0224(12) Uani 1 1 d . . .
O11 O 0.4146(4) 0.7257(3) 0.3868(3) 0.0275(14) Uani 1 1 d . . .
O12 O 0.2341(4) 0.7527(3) 0.1470(3) 0.0232(12) Uani 1 1 d . . .
O13 O 0.1967(4) 0.5276(3) 0.3838(3) 0.0220(12) Uani 1 1 d . . .
O14 O 0.1803(4) 0.3489(3) 0.1538(3) 0.0214(12) Uani 1 1 d . . .
O15 O 0.1444(4) 0.6693(4) 0.3909(3) 0.0282(14) Uani 1 1 d . . .
O16 O 0.4856(3) 0.5292(3) 0.2769(3) 0.0197(12) Uani 1 1 d . . .
O17 O 0.1333(4) 0.6630(3) 0.0666(3) 0.0244(13) Uani 1 1 d . . .
O18 O 0.1039(4) 0.4340(3) 0.3028(3) 0.0214(12) Uani 1 1 d . . .
O19 O 0.2328(4) 0.3841(3) 0.2760(3) 0.0212(12) Uani 1 1 d . . .
O20 O -0.0258(4) 0.6462(4) 0.0730(3) 0.0309(15) Uani 1 1 d . . .
O21 O 0.2824(4) 0.6347(3) 0.3544(3) 0.0206(12) Uani 1 1 d . . .
O22 O 0.0882(4) 0.7214(3) 0.1594(3) 0.0247(13) Uani 1 1 d . . .
O23 O 0.2012(4) 0.4353(3) 0.0651(3) 0.0225(12) Uani 1 1 d . . .
O24 O 0.4466(3) 0.6710(3) 0.2815(3) 0.0197(12) Uani 1 1 d . . .
O25 O 0.4935(4) 0.4386(4) 0.3746(3) 0.0264(13) Uani 1 1 d . . .
O26 O 0.3746(3) 0.4161(3) 0.2657(3) 0.0185(11) Uani 1 1 d . . .
O27 O 0.0917(4) 0.5317(4) 0.0933(3) 0.0244(13) Uani 1 1 d . . .
O28 O 0.2319(4) 0.3809(4) 0.3987(3) 0.0286(14) Uani 1 1 d . . .
O29 O 0.3288(3) 0.4715(3) 0.3544(2) 0.0190(11) Uani 1 1 d . . .
O30 O 0.2005(3) 0.6261(3) 0.1766(2) 0.0176(11) Uani 1 1 d . . .
O31 O 0.2630(3) 0.5675(3) 0.0826(3) 0.0214(12) Uani 1 1 d . . .
O32 O 0.2396(3) 0.4761(3) 0.1758(2) 0.0159(11) Uani 1 1 d . . .
O33 O 0.0476(4) 0.3898(4) 0.0594(3) 0.0278(14) Uani 1 1 d . . .
O34 O 0.3301(3) 0.3807(3) 0.1493(3) 0.0203(12) Uani 1 1 d . . .
O35 O 0.2724(4) 0.7084(4) 0.0426(3) 0.0286(14) Uani 1 1 d . . .
O36 O -0.0446(4) 0.4758(4) 0.2264(3) 0.0277(14) Uani 1 1 d . . .
O37 O 0.1841(4) 0.8274(3) 0.2334(3) 0.0312(15) Uani 1 1 d . . .
O38 O 0.3078(4) 0.2741(3) 0.2305(3) 0.0252(13) Uani 1 1 d . . .
O39 O 0.3400(3) 0.5708(3) 0.2620(2) 0.0154(11) Uani 1 1 d . . .
O40 O 0.5176(4) 0.6291(4) 0.1947(3) 0.0268(13) Uani 1 1 d . . .
O41 O 0.1218(6) 0.1098(5) 0.1889(5) 0.059(3) Uani 1 1 d . . .
O42 O 0.3220(4) -0.0412(4) 0.1873(3) 0.0319(15) Uani 1 1 d . . .
O43 O 0.2560(5) 0.0225(5) 0.0608(3) 0.046(2) Uani 1 1 d . . .
O44 O 0.2336(5) 0.1637(4) 0.1152(4) 0.0432(19) Uani 1 1 d . . .
O45 O 0.6971(5) 0.4802(4) 0.0966(4) 0.0395(17) Uani 1 1 d . . .
O46 O 0.6167(9) 0.7547(7) 0.1206(6) 0.093(4) Uani 1 1 d . . .
N1 N 0.0678(8) 0.2181(7) 0.1982(8) 0.072(4) Uani 1 1 d . . .
N2 N 0.4142(4) -0.1278(4) 0.2343(4) 0.0244(15) Uani 1 1 d . . .
N3 N 0.3549(5) -0.0048(5) 0.0170(4) 0.0330(18) Uani 1 1 d . . .
N4 N 0.3068(12) 0.2277(10) 0.0701(9) 0.101(5) Uiso 1 1 d . . .
N5 N 0.7922(5) 0.3987(4) 0.0906(4) 0.0287(17) Uani 1 1 d . . .
N6 N 0.5955(6) 0.6290(6) 0.0815(5) 0.047(2) Uani 1 1 d . . .
C1 C 0.1040(7) 0.1610(7) 0.2166(6) 0.047(3) Uani 1 1 d . . .
C2 C 0.1290(11) 0.1578(10) 0.2897(8) 0.077(5) Uani 1 1 d . . .
H2A H 0.0954 0.1237 0.3036 0.077 Uiso 1 1 calc R . .
H2B H 0.1854 0.1445 0.3070 0.077 Uiso 1 1 calc R . .
C3 C 0.1144(15) 0.2320(12) 0.3041(11) 0.115(9) Uani 1 1 d . . .
H3A H 0.1645 0.2594 0.3155 0.115 Uiso 1 1 calc R . .
H3B H 0.0914 0.2332 0.3377 0.115 Uiso 1 1 calc R . .
C4 C 0.0537(9) 0.2661(7) 0.2459(7) 0.061(4) Uani 1 1 d . . .
H4A H -0.0017 0.2630 0.2471 0.061 Uiso 1 1 calc R . .
H4B H 0.0669 0.3165 0.2402 0.061 Uiso 1 1 calc R . .
C5 C 0.0360(9) 0.2307(11) 0.1373(9) 0.085(6) Uani 1 1 d . . .
H5A H 0.0102 0.2777 0.1310 0.085 Uiso 1 1 calc R . .
H5B H -0.0031 0.1936 0.1197 0.085 Uiso 1 1 calc R . .
H5C H 0.0784 0.2298 0.1183 0.085 Uiso 1 1 calc R . .
C6 C 0.3715(6) -0.0685(5) 0.2340(4) 0.0256(18) Uani 1 1 d . . .
C7 C 0.3904(6) -0.0377(5) 0.2971(4) 0.030(2) Uani 1 1 d . . .
H7A H 0.3413 -0.0272 0.3076 0.030 Uiso 1 1 calc R . .
H7B H 0.4221 0.0067 0.3010 0.030 Uiso 1 1 calc R . .
C8 C 0.4390(7) -0.0984(6) 0.3374(5) 0.038(2) Uani 1 1 d . . .
H8A H 0.4049 -0.1268 0.3556 0.038 Uiso 1 1 calc R . .
H8B H 0.4836 -0.0782 0.3694 0.038 Uiso 1 1 calc R . .
C9 C 0.4704(6) -0.1459(5) 0.2935(4) 0.029(2) Uani 1 1 d . . .
H9A H 0.5255 -0.1331 0.2954 0.029 Uiso 1 1 calc R . .
H9B H 0.4681 -0.1975 0.3025 0.029 Uiso 1 1 calc R . .
C10 C 0.4129(6) -0.1714(5) 0.1810(5) 0.031(2) Uani 1 1 d . . .
H10A H 0.4492 -0.2120 0.1931 0.031 Uiso 1 1 calc R . .
H10B H 0.4296 -0.1418 0.1525 0.031 Uiso 1 1 calc R . .
H10C H 0.3591 -0.1892 0.1624 0.031 Uiso 1 1 calc R . .
C11 C 0.2943(7) -0.0225(6) 0.0374(4) 0.037(2) Uani 1 1 d . . .
C12 C 0.2741(7) -0.1015(6) 0.0269(5) 0.039(2) Uani 1 1 d . . .
H12A H 0.2239 -0.1082 -0.0053 0.039 Uiso 1 1 calc R . .
H12B H 0.2696 -0.1248 0.0636 0.039 Uiso 1 1 calc R . .
C13 C 0.3460(8) -0.1319(6) 0.0087(5) 0.045(3) Uani 1 1 d . . .
H13A H 0.3831 -0.1574 0.0425 0.045 Uiso 1 1 calc R . .
H13B H 0.3278 -0.1654 -0.0252 0.045 Uiso 1 1 calc R . .
C14 C 0.3860(7) -0.0662(6) -0.0089(4) 0.036(2) Uani 1 1 d . . .
H14A H 0.4443 -0.0694 0.0075 0.036 Uiso 1 1 calc R . .
H14B H 0.3720 -0.0618 -0.0528 0.036 Uiso 1 1 calc R . .
C15 C 0.3854(7) 0.0684(6) 0.0158(5) 0.041(3) Uani 1 1 d . . .
H15A H 0.4300 0.0675 -0.0009 0.041 Uiso 1 1 calc R . .
H15B H 0.4031 0.0876 0.0563 0.041 Uiso 1 1 calc R . .
H15C H 0.3432 0.0989 -0.0089 0.041 Uiso 1 1 calc R . .
C16 C 0.3047(10) 0.2740(7) 0.0162(6) 0.057(4) Uani 1 1 d . . .
C17 C 0.226(3) 0.265(3) -0.007(2) 0.23(2) Uiso 1 1 d . . .
H17A H 0.2205 0.2432 -0.0466 0.230 Uiso 1 1 calc R . .
H17B H 0.2055 0.3144 -0.0158 0.230 Uiso 1 1 calc R . .
C18 C 0.1682(11) 0.2300(10) 0.0129(8) 0.073(4) Uani 1 1 d . . .
H18A H 0.1409 0.1903 -0.0130 0.073 Uiso 1 1 calc R . .
H18B H 0.1299 0.2626 0.0230 0.073 Uiso 1 1 calc R . .
C19 C 0.2522(11) 0.2007(10) 0.0789(8) 0.073(4) Uiso 1 1 d . . .
H19A H 0.2304 0.1728 0.0419 0.073 Uiso 1 1 calc R . .
H19B H 0.2156 0.2418 0.0749 0.073 Uiso 1 1 calc R . .
C20 C 0.3774(9) 0.2167(8) 0.1137(7) 0.060(4) Uani 1 1 d . . .
H20A H 0.4202 0.2407 0.1025 0.060 Uiso 1 1 calc R . .
H20B H 0.3884 0.1653 0.1181 0.060 Uiso 1 1 calc R . .
H20C H 0.3738 0.2363 0.1515 0.060 Uiso 1 1 calc R . .
C21 C 0.7654(5) 0.4652(6) 0.0875(4) 0.0275(19) Uani 1 1 d . . .
C22 C 0.8222(6) 0.5200(5) 0.0758(5) 0.031(2) Uani 1 1 d . . .
H22A H 0.8471 0.5490 0.1117 0.031 Uiso 1 1 calc R . .
H22B H 0.7953 0.5522 0.0425 0.031 Uiso 1 1 calc R . .
C23 C 0.8847(6) 0.4710(6) 0.0590(5) 0.037(2) Uani 1 1 d . . .
H23A H 0.8749 0.4700 0.0154 0.037 Uiso 1 1 calc R . .
H23B H 0.9391 0.4890 0.0779 0.037 Uiso 1 1 calc R . .
C24 C 0.8748(6) 0.3955(6) 0.0825(5) 0.033(2) Uani 1 1 d . . .
H24A H 0.8777 0.3582 0.0533 0.033 Uiso 1 1 calc R . .
H24B H 0.9157 0.3859 0.1208 0.033 Uiso 1 1 calc R . .
C25 C 0.7526(8) 0.3341(6) 0.1049(5) 0.040(2) Uani 1 1 d . . .
H25A H 0.7849 0.2919 0.1039 0.040 Uiso 1 1 calc R . .
H25B H 0.7004 0.3287 0.0755 0.040 Uiso 1 1 calc R . .
H25C H 0.7462 0.3392 0.1447 0.040 Uiso 1 1 calc R . .
C26 C 0.5696(5) 0.6944(4) 0.0850(4) 0.0201(16) Uani 1 1 d . . .
C27 C 0.4819(7) 0.7024(7) 0.0552(5) 0.042(3) Uani 1 1 d . . .
H27A H 0.4710 0.7431 0.0271 0.042 Uiso 1 1 calc R . .
H27B H 0.4532 0.7098 0.0851 0.042 Uiso 1 1 calc R . .
C28 C 0.4578(8) 0.6310(9) 0.0220(7) 0.066(4) Uani 1 1 d . . .
H28A H 0.4473 0.6377 -0.0214 0.066 Uiso 1 1 calc R . .
H28B H 0.4096 0.6115 0.0295 0.066 Uiso 1 1 calc R . .
C29 C 0.5291(7) 0.5801(6) 0.0470(5) 0.043(3) Uani 1 1 d . . .
H29A H 0.5167 0.5436 0.0734 0.043 Uiso 1 1 calc R . .
H29B H 0.5435 0.5557 0.0143 0.043 Uiso 1 1 calc R . .
C30 C 0.6668(4) 0.6086(4) 0.1065(4) 0.0209(17) Uani 1 1 d . . .
H30A H 0.6721 0.5579 0.0976 0.021 Uiso 1 1 calc R . .
H30B H 0.6797 0.6151 0.1496 0.021 Uiso 1 1 calc R . .
H30C H 0.7032 0.6370 0.0913 0.021 Uiso 1 1 calc R . .

loop_
_atom_site_aniso_label
_atom_site_aniso_U_11
_atom_site_aniso_U_22
_atom_site_aniso_U_33
_atom_site_aniso_U_23
_atom_site_aniso_U_13
_atom_site_aniso_U_12
Ce 0.0252(3) 0.0184(2) 0.0247(2) 0.00011(18) 0.01035(19) 0.00135(18)
Mo1 0.0149(3) 0.0163(3) 0.0167(3) -0.0001(2) 0.0034(2) 0.0024(2)
Mo2 0.0193(3) 0.0204(4) 0.0167(3) -0.0025(3) 0.0074(3) 0.0008(3)
Mo3 0.0206(3) 0.0156(3) 0.0175(3) 0.0030(2) 0.0076(3) 0.0012(2)
Mo4 0.0147(3) 0.0197(3) 0.0236(3) 0.0027(3) 0.0079(3) -0.0005(2)
Mo5 0.0230(4) 0.0128(3) 0.0245(3) 0.0026(3) 0.0083(3) 0.0034(3)
Mo6 0.0201(3) 0.0172(3) 0.0202(3) -0.0004(3) 0.0101(3) 0.0034(3)
Mo7 0.0162(3) 0.0225(4) 0.0221(3) 0.0060(3) 0.0049(3) 0.0041(3)
Mo8 0.0198(3) 0.0125(3) 0.0197(3) -0.0013(2) 0.0063(3) 0.0009(2)
Mo9 0.0156(3) 0.0183(3) 0.0218(3) -0.0009(3) 0.0083(3) -0.0018(2)
Mo10 0.0216(4) 0.0201(4) 0.0188(3) 0.0053(3) 0.0079(3) 0.0003(3)
Mo11 0.0203(3) 0.0152(3) 0.0179(3) -0.0021(2) 0.0062(3) -0.0013(2)
Mo12 0.0165(3) 0.0199(4) 0.0174(3) -0.0013(3) 0.0037(2) -0.0023(3)
Ge 0.0127(4) 0.0123(4) 0.0145(4) 0.0010(3) 0.0051(3) 0.0010(3)
OW1 0.083(7) 0.042(5) 0.081(7) -0.002(5) 0.047(6) -0.016(5)
O1 0.022(3) 0.024(3) 0.027(3) 0.002(2) 0.015(2) 0.004(2)
OW2 0.050(5) 0.077(7) 0.049(5) -0.009(5) 0.001(4) -0.002(5)
O2 0.023(3) 0.019(3) 0.023(3) 0.002(2) 0.008(2) 0.000(2)
OW3 0.060(5) 0.020(4) 0.050(5) -0.001(3) -0.014(4) 0.001(3)
O3 0.020(3) 0.019(3) 0.018(3) 0.000(2) 0.004(2) 0.002(2)
OW4 0.043(4) 0.019(3) 0.056(5) 0.005(3) 0.032(4) 0.001(3)
O4 0.019(3) 0.023(3) 0.025(3) 0.002(2) 0.009(2) 0.003(2)
O5 0.030(3) 0.032(4) 0.022(3) -0.005(3) 0.013(3) -0.002(3)
OW5 0.132(12) 0.094(10) 0.119(11) -0.039(9) 0.065(10) -0.054(9)
O6 0.023(3) 0.018(3) 0.023(3) 0.001(2) 0.008(2) 0.001(2)
OW6 0.067(7) 0.112(10) 0.066(7) 0.008(7) 0.033(6) -0.002(6)
O7 0.019(3) 0.019(3) 0.025(3) 0.001(2) 0.007(2) -0.004(2)
OW7 0.142(17) 0.25(3) 0.27(3) 0.21(2) 0.075(17) 0.092(17)
O8 0.015(3) 0.016(3) 0.017(3) 0.001(2) 0.006(2) 0.004(2)
O9 0.023(3) 0.015(3) 0.027(3) 0.002(2) 0.010(2) 0.000(2)
O10 0.021(3) 0.024(3) 0.024(3) 0.003(2) 0.009(2) 0.006(2)
O11 0.036(4) 0.022(3) 0.025(3) -0.008(3) 0.010(3) -0.007(3)
O12 0.023(3) 0.022(3) 0.024(3) 0.007(2) 0.006(2) 0.002(2)
O13 0.027(3) 0.023(3) 0.017(3) -0.002(2) 0.010(2) -0.001(2)
O14 0.022(3) 0.017(3) 0.025(3) -0.004(2) 0.007(2) -0.004(2)
O15 0.030(3) 0.031(4) 0.029(3) -0.003(3) 0.016(3) 0.006(3)
O16 0.015(3) 0.018(3) 0.024(3) 0.000(2) 0.004(2) 0.001(2)
O17 0.025(3) 0.028(3) 0.021(3) 0.007(2) 0.007(2) 0.003(2)
O18 0.023(3) 0.019(3) 0.024(3) 0.002(2) 0.009(2) -0.003(2)
O19 0.023(3) 0.019(3) 0.023(3) 0.001(2) 0.008(2) -0.002(2)
O20 0.021(3) 0.037(4) 0.031(3) 0.007(3) 0.003(3) 0.006(3)
O21 0.024(3) 0.017(3) 0.022(3) 0.004(2) 0.009(2) 0.003(2)
O22 0.021(3) 0.024(3) 0.029(3) 0.006(3) 0.007(2) 0.005(2)
O23 0.026(3) 0.024(3) 0.017(3) -0.002(2) 0.006(2) -0.002(2)
O24 0.022(3) 0.016(3) 0.021(3) -0.004(2) 0.008(2) -0.006(2)
O25 0.017(3) 0.035(4) 0.024(3) 0.001(3) 0.001(2) 0.008(3)
O26 0.019(3) 0.016(3) 0.021(3) -0.001(2) 0.008(2) 0.000(2)
O27 0.024(3) 0.030(3) 0.019(3) 0.004(2) 0.005(2) -0.001(3)
O28 0.036(4) 0.026(3) 0.027(3) 0.010(3) 0.014(3) 0.003(3)
O29 0.022(3) 0.018(3) 0.018(3) -0.001(2) 0.007(2) -0.001(2)
O30 0.018(3) 0.017(3) 0.017(3) 0.004(2) 0.005(2) 0.004(2)
O31 0.020(3) 0.024(3) 0.022(3) 0.002(2) 0.008(2) -0.001(2)
O32 0.018(3) 0.015(3) 0.015(2) 0.000(2) 0.006(2) 0.002(2)
O33 0.025(3) 0.031(4) 0.025(3) -0.004(3) 0.004(2) -0.005(3)
O34 0.021(3) 0.017(3) 0.023(3) -0.002(2) 0.007(2) 0.004(2)
O35 0.037(4) 0.027(3) 0.025(3) 0.009(3) 0.015(3) 0.002(3)
O36 0.020(3) 0.031(4) 0.034(3) 0.001(3) 0.012(3) -0.005(3)
O37 0.042(4) 0.011(3) 0.041(4) 0.005(3) 0.014(3) 0.007(3)
O38 0.030(3) 0.015(3) 0.028(3) 0.002(2) 0.005(3) 0.005(2)
O39 0.015(3) 0.016(3) 0.017(3) 0.003(2) 0.006(2) 0.002(2)
O40 0.028(3) 0.029(3) 0.027(3) 0.002(3) 0.015(3) -0.002(3)
O41 0.083(7) 0.038(5) 0.079(6) 0.015(4) 0.058(6) 0.030(5)
O42 0.030(4) 0.031(4) 0.034(4) 0.002(3) 0.010(3) 0.007(3)
O43 0.058(5) 0.051(5) 0.035(4) 0.004(4) 0.026(4) 0.021(4)
O44 0.068(5) 0.023(4) 0.043(4) 0.008(3) 0.025(4) -0.003(3)
O45 0.038(4) 0.040(4) 0.049(4) 0.009(3) 0.024(3) 0.015(3)
O46 0.114(10) 0.061(7) 0.095(9) -0.032(7) 0.017(8) -0.002(7)
N1 0.053(7) 0.042(7) 0.130(13) 0.010(7) 0.043(8) -0.001(5)
N2 0.019(4) 0.021(4) 0.034(4) 0.003(3) 0.008(3) -0.001(3)
N3 0.027(4) 0.042(5) 0.031(4) -0.006(4) 0.009(3) 0.005(4)
N5 0.028(4) 0.028(4) 0.033(4) 0.002(3) 0.014(3) 0.005(3)
N6 0.055(6) 0.047(6) 0.048(6) 0.001(5) 0.031(5) 0.000(5)
C1 0.033(6) 0.039(6) 0.077(9) -0.001(6) 0.030(6) 0.009(5)
C2 0.069(10) 0.089(13) 0.087(12) -0.002(10) 0.048(9) -0.018(9)
C3 0.14(2) 0.098(17) 0.13(2) -0.031(15) 0.084(18) -0.063(15)
C4 0.063(9) 0.030(6) 0.092(11) -0.021(7) 0.025(8) 0.001(6)
C5 0.034(8) 0.097(14) 0.108(14) 0.023(11) -0.002(8) -0.026(8)
C6 0.029(5) 0.016(4) 0.033(5) 0.003(3) 0.011(4) -0.001(3)
C7 0.033(5) 0.028(5) 0.034(5) -0.002(4) 0.018(4) 0.002(4)
C8 0.037(6) 0.042(6) 0.035(5) 0.003(5) 0.012(4) -0.002(5)
C9 0.030(5) 0.023(5) 0.034(5) 0.007(4) 0.009(4) 0.002(4)
C10 0.033(5) 0.023(5) 0.040(5) -0.001(4) 0.015(4) 0.001(4)
C11 0.044(6) 0.047(6) 0.021(4) 0.004(4) 0.013(4) 0.015(5)
C12 0.045(6) 0.042(6) 0.027(5) 0.007(4) 0.008(4) 0.002(5)
C13 0.072(8) 0.037(6) 0.026(5) 0.004(4) 0.017(5) 0.025(6)
C14 0.043(6) 0.044(6) 0.024(5) -0.007(4) 0.012(4) 0.016(5)
C15 0.035(6) 0.045(7) 0.041(6) -0.011(5) 0.005(5) 0.000(5)
C16 0.085(10) 0.045(7) 0.057(8) -0.009(6) 0.045(8) -0.020(7)
C18 0.072(11) 0.078(11) 0.071(10) -0.005(9) 0.025(8) 0.006(9)
C20 0.057(8) 0.061(9) 0.072(9) -0.021(7) 0.032(7) 0.004(7)
C21 0.022(4) 0.038(5) 0.022(4) -0.001(4) 0.007(3) 0.002(4)
C22 0.033(5) 0.027(5) 0.031(5) 0.000(4) 0.007(4) -0.002(4)
C23 0.031(5) 0.040(6) 0.041(6) 0.004(5) 0.010(4) 0.003(4)
C24 0.029(5) 0.038(6) 0.031(5) -0.002(4) 0.008(4) 0.007(4)
C25 0.058(7) 0.025(5) 0.043(6) 0.004(4) 0.024(5) 0.001(5)
C26 0.031(5) 0.011(4) 0.021(4) 0.000(3) 0.012(3) 0.004(3)
C27 0.041(6) 0.049(7) 0.038(6) 0.006(5) 0.014(5) 0.019(5)
C28 0.041(7) 0.080(11) 0.062(9) -0.015(8) -0.009(6) 0.009(7)
C29 0.046(6) 0.039(6) 0.046(6) -0.012(5) 0.016(5) -0.007(5)
C30 0.006(4) 0.016(4) 0.038(5) 0.000(3) 0.003(3) 0.008(3)

loop_
_atom_type_symbol
_atom_type_description
_atom_type_scat_dispersion_real
_atom_type_scat_dispersion_imag
_atom_type_scat_source
C C 0.0033 0.0016 'International Tables Vol C Tables 4.2.6.8 and 6.1.1.4'
H H 0.0000 0.0000 'International Tables Vol C Tables 4.2.6.8 and 6.1.1.4'
N N 0.0061 0.0033 'International Tables Vol C Tables 4.2.6.8 and 6.1.1.4'
O O 0.0106 0.0060 'International Tables Vol C Tables 4.2.6.8 and 6.1.1.4'
Ge Ge 0.1547 1.8001 'International Tables Vol C Tables 4.2.6.8 and 6.1.1.4'
Mo Mo -1.6832 0.6857 'International Tables Vol C Tables 4.2.6.8 and 6.1.1.4'
Ce Ce -0.2486 2.6331 'International Tables Vol C Tables 4.2.6.8 and 6.1.1.4'

loop_
_geom_angle_atom_site_label_1
_geom_angle_atom_site_label_2
_geom_angle_atom_site_label_3
_geom_angle
_geom_angle_site_symmetry_1
_geom_angle_site_symmetry_3
_geom_angle_publ_flag
O41 Ce O43 144.9(3) . . ?
O41 Ce O42 136.8(3) . . ?
O43 Ce O42 78.1(3) . . ?
O41 Ce O44 80.4(3) . . ?
O43 Ce O44 75.4(3) . . ?
O42 Ce O44 121.3(3) . . ?
O41 Ce OW2 75.2(4) . . ?
O43 Ce OW2 75.6(3) . . ?
O42 Ce OW2 140.5(3) . . ?
O44 Ce OW2 79.5(3) . . ?
O41 Ce OW4 68.8(3) . . ?
O43 Ce OW4 142.4(3) . . ?
O42 Ce OW4 72.9(2) . . ?
O44 Ce OW4 140.8(2) . . ?
OW2 Ce OW4 113.6(3) . . ?
O41 Ce OW3 76.8(4) . . ?
O43 Ce OW3 116.1(3) . . ?
O42 Ce OW3 78.3(2) . . ?
O44 Ce OW3 68.4(3) . . ?
OW2 Ce OW3 140.3(3) . . ?
OW4 Ce OW3 81.0(3) . . ?
O41 Ce OW1 108.5(3) . . ?
O43 Ce OW1 78.6(3) . . ?
O42 Ce OW1 76.8(3) . . ?
O44 Ce OW1 143.5(3) . . ?
OW2 Ce OW1 69.4(4) . . ?
OW4 Ce OW1 71.9(3) . . ?
OW3 Ce OW1 147.5(3) . . ?
O25 Mo1 O26 104.5(3) . . ?
O25 Mo1 O16 103.6(3) . . ?
O26 Mo1 O16 99.6(3) . . ?
O25 Mo1 O3 94.9(3) . . ?
O26 Mo1 O3 157.1(2) . . ?
O16 Mo1 O3 87.3(2) . . ?
O25 Mo1 O29 97.1(3) . . ?
O26 Mo1 O29 84.5(2) . . ?
O16 Mo1 O29 157.1(2) . . ?
O3 Mo1 O29 81.1(2) . . ?
O25 Mo1 O39 166.4(3) . . ?
O26 Mo1 O39 88.9(2) . . ?
O16 Mo1 O39 75.8(2) . . ?
O3 Mo1 O39 71.6(2) . . ?
O29 Mo1 O39 81.8(2) . . ?
O5 Mo2 O6 104.1(3) . . ?
O5 Mo2 O34 102.5(3) . . ?
O6 Mo2 O34 99.1(3) . . ?
O5 Mo2 O31 99.4(3) . . ?
O6 Mo2 O31 85.4(3) . . ?
O34 Mo2 O31 155.8(2) . . ?
O5 Mo2 O23 96.4(3) . . ?
O6 Mo2 O23 156.6(3) . . ?
O34 Mo2 O23 87.3(3) . . ?
O31 Mo2 O23 80.1(2) . . ?
O5 Mo2 O32 167.6(3) . . ?
O6 Mo2 O32 88.3(2) . . ?
O34 Mo2 O32 74.8(2) . . ?
O31 Mo2 O32 81.6(2) . . ?
O23 Mo2 O32 71.6(2) . . ?
O28 Mo3 O29 104.4(3) . . ?
O28 Mo3 O13 102.4(3) . . ?
O29 Mo3 O13 98.7(3) . . ?
O28 Mo3 O19 98.8(3) . . ?
O29 Mo3 O19 85.6(2) . . ?
O13 Mo3 O19 156.5(2) . . ?
O28 Mo3 O18 96.2(3) . . ?
O29 Mo3 O18 156.7(2) . . ?
O13 Mo3 O18 87.0(3) . . ?
O19 Mo3 O18 80.7(2) . . ?
O28 Mo3 O8 167.5(3) . . ?
O29 Mo3 O8 88.1(2) . . ?
O13 Mo3 O8 75.0(2) . . ?
O19 Mo3 O8 82.0(2) . . ?
O18 Mo3 O8 71.5(2) . . ?
O36 Mo4 O7 103.7(3) . . ?
O36 Mo4 O18 102.7(3) . . ?
O7 Mo4 O18 98.8(3) . . ?
O36 Mo4 O4 98.3(3) . . ?
O7 Mo4 O4 86.0(3) . . ?
O18 Mo4 O4 156.6(3) . . ?
O36 Mo4 O1 96.1(3) . . ?
O7 Mo4 O1 157.2(2) . . ?
O18 Mo4 O1 87.6(3) . . ?
O4 Mo4 O1 80.0(2) . . ?
O36 Mo4 O8 167.3(3) . . ?
O7 Mo4 O8 89.1(2) . . ?
O18 Mo4 O8 75.2(2) . . ?
O4 Mo4 O8 82.0(2) . . ?
O1 Mo4 O8 71.4(2) . . ?
O37 Mo5 O9 103.4(3) . . ?
O37 Mo5 O12 103.1(3) . . ?
O9 Mo5 O12 99.0(3) . . ?
O37 Mo5 O10 97.8(3) . . ?
O9 Mo5 O10 85.4(2) . . ?
O12 Mo5 O10 157.0(3) . . ?
O37 Mo5 O22 95.8(3) . . ?
O9 Mo5 O22 157.6(3) . . ?
O12 Mo5 O22 87.8(3) . . ?
O10 Mo5 O22 80.4(2) . . ?
O37 Mo5 O30 168.0(3) . . ?
O9 Mo5 O30 88.6(2) . . ?
O12 Mo5 O30 75.4(2) . . ?
O10 Mo5 O30 82.1(2) . . ?
O22 Mo5 O30 72.4(2) . . ?
O15 Mo6 O10 104.2(3) . . ?
O15 Mo6 O1 103.2(3) . . ?
O10 Mo6 O1 98.9(3) . . ?
O15 Mo6 O21 98.1(3) . . ?
O10 Mo6 O21 84.5(2) . . ?
O1 Mo6 O21 156.7(2) . . ?
O15 Mo6 O13 95.2(3) . . ?
O10 Mo6 O13 157.2(2) . . ?
O1 Mo6 O13 87.9(3) . . ?
O21 Mo6 O13 81.0(2) . . ?
O15 Mo6 O8 166.9(3) . . ?
O10 Mo6 O8 88.9(2) . . ?
O1 Mo6 O8 75.9(2) . . ?
O21 Mo6 O8 81.2(2) . . ?
O13 Mo6 O8 71.7(2) . . ?
O20 Mo7 O4 102.9(3) . . ?
O20 Mo7 O22 101.1(3) . . ?
O4 Mo7 O22 98.3(3) . . ?
O20 Mo7 O27 101.0(3) . . ?
O4 Mo7 O27 85.0(3) . . ?
O22 Mo7 O27 156.3(3) . . ?
O20 Mo7 O17 98.3(3) . . ?
O4 Mo7 O17 156.3(3) . . ?
O22 Mo7 O17 87.7(3) . . ?
O27 Mo7 O17 80.7(3) . . ?
O20 Mo7 O30 169.0(3) . . ?
O4 Mo7 O30 87.9(2) . . ?
O22 Mo7 O30 75.0(2) . . ?
O27 Mo7 O30 81.8(2) . . ?
O17 Mo7 O30 71.5(2) . . ?
O38 Mo8 O19 103.8(3) . . ?
O38 Mo8 O14 102.5(3) . . ?
O19 Mo8 O14 98.8(3) . . ?
O38 Mo8 O34 96.8(3) . . ?
O19 Mo8 O34 156.3(2) . . ?
O14 Mo8 O34 87.9(2) . . ?
O38 Mo8 O26 99.6(3) . . ?
O19 Mo8 O26 84.6(2) . . ?
O14 Mo8 O26 156.2(2) . . ?
O34 Mo8 O26 80.6(2) . . ?
O38 Mo8 O32 167.8(3) . . ?
O19 Mo8 O32 88.3(2) . . ?
O14 Mo8 O32 74.9(2) . . ?
O34 Mo8 O32 71.3(2) . . ?
O26 Mo8 O32 81.7(2) . . ?
O40 Mo9 O2 103.5(3) . . ?
O40 Mo9 O24 102.5(3) . . ?
O2 Mo9 O24 99.2(3) . . ?
O40 Mo9 O16 96.7(3) . . ?
O2 Mo9 O16 156.3(2) . . ?
O24 Mo9 O16 88.3(2) . . ?
O40 Mo9 O6 99.0(3) . . ?
O2 Mo9 O6 84.5(3) . . ?
O24 Mo9 O6 156.6(2) . . ?
O16 Mo9 O6 80.1(2) . . ?
O40 Mo9 O39 168.5(3) . . ?
O2 Mo9 O39 88.0(2) . . ?
O24 Mo9 O39 75.4(2) . . ?
O16 Mo9 O39 72.0(2) . . ?
O6 Mo9 O39 81.7(2) . . ?
O35 Mo10 O31 104.3(3) . . ?
O35 Mo10 O17 102.3(3) . . ?
O31 Mo10 O17 99.3(3) . . ?
O35 Mo10 O2 99.1(3) . . ?
O31 Mo10 O2 85.2(3) . . ?
O17 Mo10 O2 156.2(2) . . ?
O35 Mo10 O12 95.9(3) . . ?
O31 Mo10 O12 156.9(2) . . ?
O17 Mo10 O12 87.0(3) . . ?
O2 Mo10 O12 80.7(2) . . ?
O35 Mo10 O30 166.6(3) . . ?
O31 Mo10 O30 89.1(2) . . ?
O17 Mo10 O30 75.2(2) . . ?
O2 Mo10 O30 81.6(2) . . ?
O12 Mo10 O30 70.9(2) . . ?
O11 Mo11 O21 103.9(3) . . ?
O11 Mo11 O3 102.0(3) . . ?
O21 Mo11 O3 99.3(3) . . ?
O11 Mo11 O9 99.8(3) . . ?
O21 Mo11 O9 85.5(2) . . ?
O3 Mo11 O9 155.8(2) . . ?
O11 Mo11 O24 97.5(3) . . ?
O21 Mo11 O24 155.9(2) . . ?
O3 Mo11 O24 86.6(2) . . ?
O9 Mo11 O24 80.2(2) . . ?
O11 Mo11 O39 168.6(3) . . ?
O21 Mo11 O39 87.5(2) . . ?
O3 Mo11 O39 74.9(2) . . ?
O9 Mo11 O39 81.6(2) . . ?
O24 Mo11 O39 71.4(2) . . ?
O33 Mo12 O27 104.3(3) . . ?
O33 Mo12 O23 103.6(3) . . ?
O27 Mo12 O23 100.3(3) . . ?
O33 Mo12 O14 95.6(3) . . ?
O27 Mo12 O14 155.8(2) . . ?
O23 Mo12 O14 88.0(3) . . ?
O33 Mo12 O7 97.3(3) . . ?
O27 Mo12 O7 84.2(3) . . ?
O23 Mo12 O7 156.8(2) . . ?
O14 Mo12 O7 79.8(2) . . ?
O33 Mo12 O32 167.0(3) . . ?
O27 Mo12 O32 88.5(2) . . ?
O23 Mo12 O32 75.6(2) . . ?
O14 Mo12 O32 71.5(2) . . ?
O7 Mo12 O32 81.8(2) . . ?
O39 Ge O32 109.4(3) . . ?
O39 Ge O8 109.1(3) . . ?
O32 Ge O8 109.7(3) . . ?
O39 Ge O30 109.0(3) . . ?
O32 Ge O30 109.8(3) . . ?
O8 Ge O30 109.8(3) . . ?
Mo6 O1 Mo4 118.9(3) . . ?
Mo9 O2 Mo10 153.2(3) . . ?
Mo11 O3 Mo1 119.5(3) . . ?
Mo7 O4 Mo4 152.3(3) . . ?
Mo2 O6 Mo9 152.7(3) . . ?
Mo4 O7 Mo12 151.7(3) . . ?
Ge O8 Mo6 122.6(3) . . ?
Ge O8 Mo3 122.6(3) . . ?
Mo6 O8 Mo3 94.5(2) . . ?
Ge O8 Mo4 121.6(3) . . ?
Mo6 O8 Mo4 93.82(19) . . ?
Mo3 O8 Mo4 94.2(2) . . ?
Mo5 O9 Mo11 152.1(3) . . ?
Mo6 O10 Mo5 152.4(3) . . ?
Mo5 O12 Mo10 119.1(3) . . ?
Mo3 O13 Mo6 118.8(3) . . ?
Mo8 O14 Mo12 119.8(3) . . ?
Mo1 O16 Mo9 118.8(3) . . ?
Mo10 O17 Mo7 119.4(3) . . ?
Mo4 O18 Mo3 119.1(3) . . ?
Mo8 O19 Mo3 152.7(3) . . ?
Mo11 O21 Mo6 153.3(3) . . ?
Mo7 O22 Mo5 118.5(3) . . ?
Mo12 O23 Mo2 119.2(3) . . ?
Mo9 O24 Mo11 119.6(3) . . ?
Mo1 O26 Mo8 153.1(3) . . ?
Mo12 O27 Mo7 153.7(3) . . ?
Mo3 O29 Mo1 152.1(3) . . ?
Ge O30 Mo5 122.6(3) . . ?
Ge O30 Mo10 122.1(3) . . ?
Mo5 O30 Mo10 94.5(2) . . ?
Ge O30 Mo7 122.0(3) . . ?
Mo5 O30 Mo7 94.2(2) . . ?
Mo10 O30 Mo7 93.9(2) . . ?
Mo10 O31 Mo2 151.9(3) . . ?
Ge O32 Mo12 122.5(3) . . ?
Ge O32 Mo8 122.6(3) . . ?
Mo12 O32 Mo8 93.8(2) . . ?
Ge O32 Mo2 122.6(3) . . ?
Mo12 O32 Mo2 93.60(19) . . ?
Mo8 O32 Mo2 93.8(2) . . ?
Mo2 O34 Mo8 120.0(3) . . ?
Ge O39 Mo1 122.5(3) . . ?
Ge O39 Mo9 122.8(3) . . ?
Mo1 O39 Mo9 93.38(19) . . ?
Ge O39 Mo11 122.6(3) . . ?
Mo1 O39 Mo11 94.0(2) . . ?
Mo9 O39 Mo11 93.6(2) . . ?
C1 O41 Ce 153.5(9) . . ?
C6 O42 Ce 146.0(6) . . ?
C11 O43 Ce 142.5(7) . . ?
C19 O44 Ce 148.0(11) . . ?
C1 N1 C5 120.5(17) . . ?
C1 N1 C4 115.3(15) . . ?
C5 N1 C4 123.8(15) . . ?
C6 N2 C10 125.5(8) . . ?
C6 N2 C9 114.3(8) . . ?
C10 N2 C9 120.1(8) . . ?
C11 N3 C15 124.9(9) . . ?
C11 N3 C14 113.0(9) . . ?
C15 N3 C14 122.0(9) . . ?
C19 N4 C20 115(2) . . ?
C19 N4 C16 125.2(19) . . ?
C20 N4 C16 119.8(17) . . ?
C21 N5 C25 126.3(9) . . ?
C21 N5 C24 111.7(8) . . ?
C25 N5 C24 121.9(8) . . ?
C30 N6 C26 124.2(10) . . ?
C30 N6 C29 124.4(10) . . ?
C26 N6 C29 111.3(10) . . ?
O41 C1 N1 130.9(15) . . ?
O41 C1 C2 119.0(12) . . ?
N1 C1 C2 110.2(14) . . ?
C3 C2 C1 101.2(16) . . ?
C2 C3 C4 107.3(17) . . ?
N1 C4 C3 100.6(13) . . ?
O42 C6 N2 124.7(9) . . ?
O42 C6 C7 125.1(8) . . ?
N2 C6 C7 110.2(8) . . ?
C6 C7 C8 103.8(8) . . ?
C7 C8 C9 104.4(8) . . ?
N2 C9 C8 102.5(8) . . ?
O43 C11 N3 124.3(11) . . ?
O43 C11 C12 124.9(11) . . ?
N3 C11 C12 110.8(9) . . ?
C11 C12 C13 103.2(9) . . ?
C14 C13 C12 105.0(9) . . ?
N3 C14 C13 104.6(8) . . ?
C17 C16 N4 92(2) . . ?
C16 C17 C18 133(4) . . ?
C17 C18 C19 86(2) . . ?
N4 C19 O44 142(2) . . ?
N4 C19 C18 102.9(17) . . ?
O44 C19 C18 115.6(14) . . ?
O45 C21 N5 121.3(9) . . ?
O45 C21 C22 125.0(9) . . ?
N5 C21 C22 113.6(8) . . ?
C21 C22 C23 101.7(8) . . ?
C24 C23 C22 106.3(8) . . ?
N5 C24 C23 102.8(8) . . ?
N6 C26 O46 125.9(10) . . ?
N6 C26 C27 113.1(9) . . ?
O46 C26 C27 120.6(9) . . ?
C26 C27 C28 104.0(9) . . ?
C27 C28 C29 105.6(10) . . ?
N6 C29 C28 104.3(10) . . ?

loop_
_geom_bond_atom_site_label_1
_geom_bond_atom_site_label_2
_geom_bond_distance
_geom_bond_site_symmetry_2
_geom_bond_publ_flag
Ce O41 2.370(8) . ?
Ce O43 2.406(7) . ?
Ce O42 2.409(7) . ?
Ce O44 2.417(7) . ?
Ce OW2 2.529(9) . ?
Ce OW4 2.549(7) . ?
Ce OW3 2.566(8) . ?
Ce OW1 2.597(9) . ?
Mo1 O25 1.686(6) . ?
Mo1 O26 1.812(6) . ?
Mo1 O16 1.834(6) . ?
Mo1 O3 2.045(6) . ?
Mo1 O29 2.057(6) . ?
Mo1 O39 2.288(5) . ?
Mo2 O5 1.688(6) . ?
Mo2 O6 1.809(6) . ?
Mo2 O34 1.833(6) . ?
Mo2 O31 2.043(6) . ?
Mo2 O23 2.045(6) . ?
Mo2 O32 2.301(5) . ?
Mo3 O28 1.688(6) . ?
Mo3 O29 1.804(6) . ?
Mo3 O13 1.843(6) . ?
Mo3 O19 2.030(6) . ?
Mo3 O18 2.059(6) . ?
Mo3 O8 2.291(5) . ?
Mo4 O36 1.695(6) . ?
Mo4 O7 1.802(6) . ?
Mo4 O18 1.837(6) . ?
Mo4 O4 2.022(6) . ?
Mo4 O1 2.057(6) . ?
Mo4 O8 2.297(6) . ?
Mo5 O37 1.697(6) . ?
Mo5 O9 1.815(6) . ?
Mo5 O12 1.825(6) . ?
Mo5 O10 2.036(6) . ?
Mo5 O22 2.045(6) . ?
Mo5 O30 2.275(6) . ?
Mo6 O15 1.681(6) . ?
Mo6 O10 1.817(6) . ?
Mo6 O1 1.821(6) . ?
Mo6 O21 2.052(6) . ?
Mo6 O13 2.054(6) . ?
Mo6 O8 2.278(5) . ?
Mo7 O20 1.671(6) . ?
Mo7 O4 1.823(6) . ?
Mo7 O22 1.857(7) . ?
Mo7 O27 2.028(7) . ?
Mo7 O17 2.042(6) . ?
Mo7 O30 2.304(6) . ?
Mo8 O38 1.698(6) . ?
Mo8 O19 1.816(6) . ?
Mo8 O14 1.828(6) . ?
Mo8 O34 2.043(6) . ?
Mo8 O26 2.043(6) . ?
Mo8 O32 2.297(6) . ?
Mo9 O40 1.699(6) . ?
Mo9 O2 1.809(6) . ?
Mo9 O24 1.824(6) . ?
Mo9 O16 2.040(6) . ?
Mo9 O6 2.041(6) . ?
Mo9 O39 2.297(5) . ?
Mo10 O35 1.687(6) . ?
Mo10 O31 1.808(6) . ?
Mo10 O17 1.846(6) . ?
Mo10 O2 2.039(6) . ?
Mo10 O12 2.064(6) . ?
Mo10 O30 2.292(6) . ?
Mo11 O11 1.695(6) . ?
Mo11 O21 1.796(6) . ?
Mo11 O3 1.836(6) . ?
Mo11 O9 2.027(6) . ?
Mo11 O24 2.051(6) . ?
Mo11 O39 2.298(6) . ?
Mo12 O33 1.669(6) . ?
Mo12 O27 1.820(6) . ?
Mo12 O23 1.832(6) . ?
Mo12 O14 2.040(6) . ?
Mo12 O7 2.068(6) . ?
Mo12 O32 2.288(5) . ?
Ge O39 1.724(5) . ?
Ge O32 1.728(5) . ?
Ge O8 1.732(5) . ?
Ge O30 1.733(5) . ?
O41 C1 1.224(14) . ?
O42 C6 1.264(11) . ?
O43 C11 1.271(12) . ?
O44 C19 1.193(18) . ?
O45 C21 1.292(11) . ?
O46 C26 1.470(14) . ?
N1 C1 1.228(17) . ?
N1 C5 1.37(2) . ?
N1 C4 1.482(19) . ?
N2 C6 1.314(12) . ?
N2 C10 1.459(12) . ?
N2 C9 1.461(12) . ?
N3 C11 1.312(14) . ?
N3 C15 1.445(15) . ?
N3 C14 1.450(12) . ?
N4 C19 1.14(2) . ?
N4 C20 1.35(2) . ?
N4 C16 1.50(2) . ?
N5 C21 1.297(13) . ?
N5 C25 1.453(13) . ?
N5 C24 1.498(12) . ?
N6 C30 1.254(13) . ?
N6 C26 1.290(13) . ?
N6 C29 1.489(15) . ?
C1 C2 1.61(2) . ?
C2 C3 1.44(3) . ?
C3 C4 1.57(3) . ?
C6 C7 1.503(13) . ?
C7 C8 1.530(14) . ?
C8 C9 1.550(14) . ?
C11 C12 1.491(16) . ?
C12 C13 1.531(16) . ?
C13 C14 1.504(17) . ?
C16 C17 1.32(4) . ?
C17 C18 1.38(4) . ?
C18 C19 1.84(2) . ?
C21 C22 1.485(14) . ?
C22 C23 1.541(14) . ?
C23 C24 1.512(15) . ?
C26 C27 1.476(14) . ?
C27 C28 1.510(19) . ?
C28 C29 1.517(18) . ?
